data_7112283
loop_
_publ_author_name
'Lerrick, Reinner I.'
'Winstanley, Thomas P. L.'
'Haggerty, Karen'
'Wills, Corinne'
'Clegg, William'
'Harrington, Ross W.'
'Bultinck, Patrick'
'Herrebout, Wouter'
'Benniston, Andrew C.'
'Hall, Michael J.'

_publ_section_title
;
 Axially chiral BODIPYs.
;
_journal_issue 36
_journal_name_full 'Chemical communications (Cambridge, England)'
_journal_page_first 4714
_journal_page_last 4716
_journal_paper_doi 10.1039/c4cc00851k
_journal_volume 50
_journal_year 2014
_chemical_formula_moiety 'C22 H24 B Br F2 N2'
_chemical_formula_sum 'C22 H24 B Br F2 N2'
_chemical_formula_weight 445.15
_chemical_name_systematic
;
 ?
;
_space_group_IT_number 14
_symmetry_cell_setting monoclinic
_symmetry_space_group_name_Hall '-P 2ybc'
_symmetry_space_group_name_H-M 'P 1 21/c 1'
_atom_sites_solution_hydrogens geom
_atom_sites_solution_primary direct
_atom_sites_solution_secondary difmap
_audit_creation_method SHELXL-97
_cell_angle_alpha 90.00
_cell_angle_beta 92.037(2)
_cell_angle_gamma 90.00
_cell_formula_units_Z 4
_cell_length_a 11.2831(3)
_cell_length_b 11.2485(2)
_cell_length_c 15.7815(4)
_cell_measurement_reflns_used 9939
_cell_measurement_temperature 150(2)
_cell_measurement_theta_max 28.5236
_cell_measurement_theta_min 2.8306
_cell_volume 2001.69(8)
_computing_cell_refinement
;
'Tue Aug 07 22:31:57 2012'
;
_computing_data_collection
;
'Tue Aug 07 22:31:57 2012'
;
_computing_data_reduction
;
'Tue Aug 07 22:31:57 2012'
;
_computing_molecular_graphics 'Bruker SHELXTL'
_computing_publication_material 'Bruker SHELXTL and local programs'
_computing_structure_refinement 'Bruker SHELXTL'
_computing_structure_solution 'SHELXS-97 (Sheldrick, 2008)'
_diffrn_ambient_temperature 150(2)
_diffrn_detector_area_resol_mean 10.3968
_diffrn_measured_fraction_theta_full 0.999
_diffrn_measured_fraction_theta_max 0.877
_diffrn_measurement_device_type 'Xcalibur, Atlas, Gemini ultra'
_diffrn_measurement_method 'thick-slice \w scans'
_diffrn_radiation_monochromator graphite
_diffrn_radiation_source 'sealed tube with Enhance optics'
_diffrn_radiation_type MoK\a
_diffrn_radiation_wavelength 0.71073
_diffrn_reflns_av_R_equivalents 0.0309
_diffrn_reflns_av_sigmaI/netI 0.0262
_diffrn_reflns_limit_h_max 13
_diffrn_reflns_limit_h_min -13
_diffrn_reflns_limit_k_max 15
_diffrn_reflns_limit_k_min -14
_diffrn_reflns_limit_l_max 21
_diffrn_reflns_limit_l_min -20
_diffrn_reflns_number 18680
_diffrn_reflns_theta_full 25.00
_diffrn_reflns_theta_max 28.59
_diffrn_reflns_theta_min 2.84
_exptl_absorpt_coefficient_mu 2.082
_exptl_absorpt_correction_T_max 0.8189
_exptl_absorpt_correction_T_min 0.6809
_exptl_absorpt_correction_type multi-scan
_exptl_absorpt_process_details
;
CrysAlisPro, Agilent Technologies,
Version 1.171.34.49 (release 20-01-2011 CrysAlis171 .NET)
(compiled Jan 20 2011,15:58:25)
Empirical absorption correction using spherical harmonics,
 implemented in SCALE3 ABSPACK scaling algorithm.
;
_exptl_crystal_colour red
_exptl_crystal_density_diffrn 1.477
_exptl_crystal_density_method 'not measured'
_exptl_crystal_description block
_exptl_crystal_F_000 912
_exptl_crystal_size_max 0.20
_exptl_crystal_size_mid 0.20
_exptl_crystal_size_min 0.10
_refine_diff_density_max 0.906
_refine_diff_density_min -0.461
_refine_diff_density_rms 0.070
_refine_ls_extinction_method none
_refine_ls_goodness_of_fit_ref 1.051
_refine_ls_hydrogen_treatment constr
_refine_ls_matrix_type full
_refine_ls_number_parameters 259
_refine_ls_number_reflns 4484
_refine_ls_number_restraints 0
_refine_ls_restrained_S_all 1.051
_refine_ls_R_factor_all 0.0447
_refine_ls_R_factor_gt 0.0379
_refine_ls_shift/su_max 0.001
_refine_ls_shift/su_mean 0.000
_refine_ls_structure_factor_coef Fsqd
_refine_ls_weighting_details 'calc w=1/[\s^2^(Fo^2^)+(0.0447P)^2^+2.3261P] where P=(Fo^2^+2Fc^2^)/3'
_refine_ls_weighting_scheme calc
_refine_ls_wR_factor_gt 0.0936
_refine_ls_wR_factor_ref 0.0977
_reflns_number_gt 3971
_reflns_number_total 4484
_reflns_threshold_expression I>2\s(I)
_cod_data_source_file c4cc00851k2.cif
_cod_data_source_block mjh120018
_cod_database_code 7112283

loop_
_symmetry_equiv_pos_as_xyz
'x, y, z'
'-x, y+1/2, -z+1/2'
'-x, -y, -z'
'x, -y-1/2, z-1/2'

loop_
_atom_site_label
_atom_site_type_symbol
_atom_site_fract_x
_atom_site_fract_y
_atom_site_fract_z
_atom_site_U_iso_or_equiv
_atom_site_adp_type
_atom_site_occupancy
_atom_site_symmetry_multiplicity
_atom_site_calc_flag
_atom_site_refinement_flags
Br Br 0.36867(2) -0.32782(2) 0.665293(17) 0.03235(10) Uani 1 1 d .
N1 N -0.03487(16) 0.07882(16) 0.61606(11) 0.0178(4) Uani 1 1 d .
N2 N 0.10469(17) -0.08805(16) 0.64241(11) 0.0182(4) Uani 1 1 d .
F1 F -0.09534(12) -0.12422(12) 0.59190(9) 0.0289(3) Uani 1 1 d .
F2 F -0.06604(13) -0.06252(12) 0.72754(8) 0.0269(3) Uani 1 1 d .
B B -0.0268(2) -0.0519(2) 0.64534(16) 0.0192(5) Uani 1 1 d .
C1 C -0.1341(2) 0.1417(2) 0.60088(14) 0.0197(4) Uani 1 1 d .
C2 C -0.1052(2) 0.2605(2) 0.58024(14) 0.0200(4) Uani 1 1 d .
C3 C 0.0173(2) 0.26999(19) 0.58556(13) 0.0188(4) Uani 1 1 d .
C4 C 0.0626(2) 0.15429(19) 0.60704(13) 0.0177(4) Uani 1 1 d .
C5 C 0.17681(19) 0.11105(19) 0.61428(13) 0.0171(4) Uani 1 1 d .
C6 C 0.19887(19) -0.01094(19) 0.63016(13) 0.0180(4) Uani 1 1 d .
C7 C 0.3061(2) -0.0771(2) 0.63500(14) 0.0205(5) Uani 1 1 d .
C8 C 0.2702(2) -0.1936(2) 0.65043(15) 0.0226(5) Uani 1 1 d .
C9 C 0.1471(2) -0.19907(19) 0.65528(14) 0.0214(5) Uani 1 1 d .
C10 C -0.2551(2) 0.0904(2) 0.60609(17) 0.0271(5) Uani 1 1 d .
H10A H -0.2531 0.0237 0.6461 0.041 Uiso 1 1 calc R
H10B H -0.2821 0.0621 0.5499 0.041 Uiso 1 1 calc R
H10C H -0.3097 0.1514 0.6257 0.041 Uiso 1 1 calc R
C11 C -0.1934(2) 0.3571(2) 0.55783(15) 0.0248(5) Uani 1 1 d .
H11A H -0.1631 0.4045 0.5104 0.030 Uiso 1 1 calc R
H11B H -0.2689 0.3199 0.5380 0.030 Uiso 1 1 calc R
C12 C -0.2167(2) 0.4362(2) 0.62808(16) 0.0277(5) Uani 1 1 d .
H12A H -0.2668 0.5022 0.6079 0.042 Uiso 1 1 calc R
H12B H -0.1415 0.4676 0.6517 0.042 Uiso 1 1 calc R
H12C H -0.2574 0.3922 0.6721 0.042 Uiso 1 1 calc R
C13 C 0.0859(2) 0.3810(2) 0.56940(16) 0.0239(5) Uani 1 1 d .
H13A H 0.0315 0.4489 0.5657 0.036 Uiso 1 1 calc R
H13B H 0.1269 0.3731 0.5160 0.036 Uiso 1 1 calc R
H13C H 0.1443 0.3939 0.6160 0.036 Uiso 1 1 calc R
C14 C 0.4307(2) -0.0354(2) 0.62525(17) 0.0289(5) Uani 1 1 d .
H14A H 0.4842 -0.1040 0.6257 0.043 Uiso 1 1 calc R
H14B H 0.4532 0.0179 0.6722 0.043 Uiso 1 1 calc R
H14C H 0.4363 0.0073 0.5714 0.043 Uiso 1 1 calc R
C15 C 0.0702(2) -0.3029(2) 0.67228(17) 0.0280(5) Uani 1 1 d .
H15A H 0.0194 -0.2845 0.7196 0.042 Uiso 1 1 calc R
H15B H 0.1197 -0.3720 0.6868 0.042 Uiso 1 1 calc R
H15C H 0.0206 -0.3206 0.6216 0.042 Uiso 1 1 calc R
C16 C 0.2788(2) 0.19399(19) 0.60262(15) 0.0201(4) Uani 1 1 d .
C17 C 0.3156(2) 0.2171(2) 0.52012(16) 0.0260(5) Uani 1 1 d .
H17A H 0.2777 0.1781 0.4732 0.031 Uiso 1 1 calc R
C18 C 0.4062(2) 0.2960(2) 0.50709(17) 0.0312(6) Uani 1 1 d .
H18A H 0.4308 0.3117 0.4512 0.037 Uiso 1 1 calc R
C19 C 0.4616(2) 0.3526(2) 0.57586(18) 0.0310(6) Uani 1 1 d .
H19A H 0.5242 0.4073 0.5670 0.037 Uiso 1 1 calc R
C20 C 0.4265(2) 0.3302(2) 0.65659(17) 0.0289(5) Uani 1 1 d .
H20A H 0.4655 0.3693 0.7031 0.035 Uiso 1 1 calc R
C21 C 0.3338(2) 0.2503(2) 0.67184(15) 0.0232(5) Uani 1 1 d .
C22 C 0.2944(2) 0.2295(2) 0.76007(16) 0.0312(6) Uani 1 1 d .
H22A H 0.3004 0.1446 0.7735 0.047 Uiso 1 1 calc R
H22B H 0.2119 0.2554 0.7644 0.047 Uiso 1 1 calc R
H22C H 0.3449 0.2749 0.8001 0.047 Uiso 1 1 calc R

loop_
_atom_site_aniso_label
_atom_site_aniso_U_11
_atom_site_aniso_U_22
_atom_site_aniso_U_33
_atom_site_aniso_U_23
_atom_site_aniso_U_13
_atom_site_aniso_U_12
Br 0.03335(17) 0.02558(14) 0.03851(16) 0.00630(10) 0.00679(11) 0.01052(10)
N1 0.0162(9) 0.0180(9) 0.0192(9) 0.0003(7) 0.0018(7) -0.0023(7)
N2 0.0210(10) 0.0151(8) 0.0185(9) -0.0011(7) 0.0019(7) -0.0025(7)
F1 0.0249(8) 0.0239(7) 0.0374(8) -0.0079(6) -0.0050(6) -0.0051(6)
F2 0.0334(8) 0.0240(7) 0.0240(7) 0.0029(5) 0.0122(6) 0.0004(6)
B 0.0193(13) 0.0170(11) 0.0214(12) -0.0018(9) 0.0021(10) -0.0025(9)
C1 0.0194(11) 0.0222(10) 0.0177(10) -0.0004(9) 0.0018(8) -0.0003(9)
C2 0.0192(11) 0.0215(11) 0.0192(10) 0.0008(9) 0.0004(8) 0.0004(9)
C3 0.0192(11) 0.0200(11) 0.0174(10) 0.0019(8) 0.0018(8) 0.0009(8)
C4 0.0195(11) 0.0177(10) 0.0161(10) 0.0009(8) 0.0024(8) -0.0040(8)
C5 0.0193(11) 0.0183(10) 0.0137(9) 0.0004(8) 0.0000(8) -0.0013(8)
C6 0.0189(11) 0.0185(10) 0.0168(10) -0.0007(8) 0.0014(8) -0.0025(8)
C7 0.0205(12) 0.0210(11) 0.0200(10) 0.0008(9) 0.0027(9) 0.0023(9)
C8 0.0264(12) 0.0200(11) 0.0217(11) 0.0000(9) 0.0026(9) 0.0055(9)
C9 0.0275(12) 0.0172(10) 0.0196(10) -0.0013(9) 0.0020(9) 0.0003(9)
C10 0.0176(12) 0.0274(12) 0.0364(13) -0.0001(10) 0.0032(10) -0.0021(9)
C11 0.0184(12) 0.0284(12) 0.0272(12) 0.0101(10) -0.0033(9) -0.0012(9)
C12 0.0233(12) 0.0234(11) 0.0358(13) 0.0059(10) -0.0091(10) 0.0073(9)
C13 0.0231(12) 0.0186(11) 0.0301(12) 0.0072(9) 0.0012(10) -0.0006(9)
C14 0.0181(12) 0.0294(12) 0.0393(14) 0.0058(11) 0.0046(10) 0.0034(9)
C15 0.0313(14) 0.0182(11) 0.0348(13) 0.0016(10) 0.0048(11) -0.0023(9)
C16 0.0166(11) 0.0176(10) 0.0260(11) 0.0012(9) 0.0003(9) 0.0010(8)
C17 0.0237(12) 0.0273(12) 0.0269(12) 0.0005(10) 0.0016(10) -0.0039(10)
C18 0.0302(14) 0.0344(13) 0.0294(13) 0.0051(11) 0.0079(11) -0.0045(11)
C19 0.0205(13) 0.0291(13) 0.0432(15) 0.0024(11) 0.0000(11) -0.0066(10)
C20 0.0227(13) 0.0275(12) 0.0362(14) 0.0013(10) -0.0046(10) -0.0033(10)
C21 0.0213(12) 0.0224(11) 0.0258(11) 0.0006(9) 0.0000(9) 0.0019(9)
C22 0.0324(14) 0.0358(14) 0.0255(12) -0.0022(11) 0.0006(10) -0.0055(11)

loop_
_atom_type_symbol
_atom_type_description
_atom_type_scat_dispersion_real
_atom_type_scat_dispersion_imag
_atom_type_scat_source
C C 0.0033 0.0016 'International Tables Vol C Tables 4.2.6.8 and 6.1.1.4'
H H 0.0000 0.0000 'International Tables Vol C Tables 4.2.6.8 and 6.1.1.4'
B B 0.0013 0.0007 'International Tables Vol C Tables 4.2.6.8 and 6.1.1.4'
N N 0.0061 0.0033 'International Tables Vol C Tables 4.2.6.8 and 6.1.1.4'
F F 0.0171 0.0103 'International Tables Vol C Tables 4.2.6.8 and 6.1.1.4'
Br Br -0.2901 2.4595 'International Tables Vol C Tables 4.2.6.8 and 6.1.1.4'

loop_
_geom_angle_atom_site_label_1
_geom_angle_atom_site_label_2
_geom_angle_atom_site_label_3
_geom_angle
B N1 C1 126.68(19)
B N1 C4 124.74(19)
C1 N1 C4 108.42(18)
B N2 C6 125.51(18)
B N2 C9 125.21(19)
C6 N2 C9 109.22(19)
N1 B N2 106.82(18)
N1 B F1 110.56(19)
N1 B F2 110.13(18)
N2 B F1 110.08(18)
N2 B F2 110.12(19)
F1 B F2 109.11(19)
N1 C1 C2 110.0(2)
N1 C1 C10 123.2(2)
C2 C1 C10 126.8(2)
C1 C2 C3 107.2(2)
C1 C2 C11 125.3(2)
C3 C2 C11 127.4(2)
C2 C3 C4 106.88(19)
C2 C3 C13 125.1(2)
C4 C3 C13 128.0(2)
N1 C4 C3 107.44(19)
N1 C4 C5 120.86(19)
C3 C4 C5 131.6(2)
C4 C5 C6 121.0(2)
C4 C5 C16 119.36(19)
C6 C5 C16 119.63(19)
N2 C6 C5 119.9(2)
N2 C6 C7 108.61(19)
C5 C6 C7 131.5(2)
C6 C7 C8 104.5(2)
C6 C7 C14 129.2(2)
C8 C7 C14 126.3(2)
Br C8 C7 126.96(18)
Br C8 C9 122.78(17)
C7 C8 C9 110.2(2)
N2 C9 C8 107.4(2)
N2 C9 C15 123.2(2)
C8 C9 C15 129.4(2)
C1 C10 H10A 109.5
C1 C10 H10B 109.5
C1 C10 H10C 109.5
H10A C10 H10B 109.5
H10A C10 H10C 109.5
H10B C10 H10C 109.5
C2 C11 H11A 108.9
C2 C11 H11B 108.9
C2 C11 C12 113.5(2)
H11A C11 H11B 107.7
H11A C11 C12 108.9
H11B C11 C12 108.9
C11 C12 H12A 109.5
C11 C12 H12B 109.5
C11 C12 H12C 109.5
H12A C12 H12B 109.5
H12A C12 H12C 109.5
H12B C12 H12C 109.5
C3 C13 H13A 109.5
C3 C13 H13B 109.5
C3 C13 H13C 109.5
H13A C13 H13B 109.5
H13A C13 H13C 109.5
H13B C13 H13C 109.5
C7 C14 H14A 109.5
C7 C14 H14B 109.5
C7 C14 H14C 109.5
H14A C14 H14B 109.5
H14A C14 H14C 109.5
H14B C14 H14C 109.5
C9 C15 H15A 109.5
C9 C15 H15B 109.5
C9 C15 H15C 109.5
H15A C15 H15B 109.5
H15A C15 H15C 109.5
H15B C15 H15C 109.5
C5 C16 C17 118.9(2)
C5 C16 C21 120.7(2)
C17 C16 C21 120.4(2)
C16 C17 H17A 119.9
C16 C17 C18 120.2(2)
H17A C17 C18 119.9
C17 C18 H18A 120.1
C17 C18 C19 119.7(2)
H18A C18 C19 120.1
C18 C19 H19A 119.8
C18 C19 C20 120.3(2)
H19A C19 C20 119.8
C19 C20 H20A 119.4
C19 C20 C21 121.2(2)
H20A C20 C21 119.4
C16 C21 C20 118.1(2)
C16 C21 C22 121.4(2)
C20 C21 C22 120.5(2)
C21 C22 H22A 109.5
C21 C22 H22B 109.5
C21 C22 H22C 109.5
H22A C22 H22B 109.5
H22A C22 H22C 109.5
H22B C22 H22C 109.5

loop_
_geom_bond_atom_site_label_1
_geom_bond_atom_site_label_2
_geom_bond_distance
Br C8 1.884(2)
N1 B 1.543(3)
N1 C1 1.339(3)
N1 C4 1.401(3)
N2 B 1.541(3)
N2 C6 1.391(3)
N2 C9 1.350(3)
F1 B 1.388(3)
F2 B 1.391(3)
C1 C2 1.416(3)
C1 C10 1.487(3)
C2 C3 1.386(3)
C2 C11 1.507(3)
C3 C4 1.434(3)
C3 C13 1.496(3)
C4 C5 1.378(3)
C5 C6 1.415(3)
C5 C16 1.498(3)
C6 C7 1.420(3)
C7 C8 1.395(3)
C7 C14 1.496(3)
C8 C9 1.395(3)
C9 C15 1.485(3)
C10 H10A 0.980
C10 H10B 0.980
C10 H10C 0.980
C11 H11A 0.990
C11 H11B 0.990
C11 C12 1.453(4)
C12 H12A 0.980
C12 H12B 0.980
C12 H12C 0.980
C13 H13A 0.980
C13 H13B 0.980
C13 H13C 0.980
C14 H14A 0.980
C14 H14B 0.980
C14 H14C 0.980
C15 H15A 0.980
C15 H15B 0.980
C15 H15C 0.980
C16 C17 1.405(3)
C16 C21 1.390(3)
C17 H17A 0.950
C17 C18 1.375(3)
C18 H18A 0.950
C18 C19 1.388(4)
C19 H19A 0.950
C19 C20 1.371(4)
C20 H20A 0.950
C20 C21 1.406(3)
C21 C22 1.495(3)
C22 H22A 0.980
C22 H22B 0.980
C22 H22C 0.980

loop_
_geom_torsion_atom_site_label_1
_geom_torsion_atom_site_label_2
_geom_torsion_atom_site_label_3
_geom_torsion_atom_site_label_4
_geom_torsion
C6 N2 B N1 10.2(3)
C6 N2 B F1 130.3(2)
C6 N2 B F2 -109.4(2)
C9 N2 B N1 -173.06(19)
C9 N2 B F1 -53.0(3)
C9 N2 B F2 67.4(3)
C1 N1 B N2 172.67(19)
C1 N1 B F1 52.9(3)
C1 N1 B F2 -67.7(3)
C4 N1 B N2 -12.4(3)
C4 N1 B F1 -132.2(2)
C4 N1 B F2 107.2(2)
B N1 C1 C2 176.39(19)
B N1 C1 C10 -3.4(3)
C4 N1 C1 C2 0.8(2)
C4 N1 C1 C10 -179.0(2)
N1 C1 C2 C3 -1.7(3)
N1 C1 C2 C11 178.9(2)
C10 C1 C2 C3 178.1(2)
C10 C1 C2 C11 -1.3(4)
C1 C2 C3 C4 1.8(2)
C1 C2 C3 C13 -179.5(2)
C11 C2 C3 C4 -178.8(2)
C11 C2 C3 C13 -0.1(4)
B N1 C4 C3 -175.34(19)
B N1 C4 C5 8.1(3)
C1 N1 C4 C3 0.4(2)
C1 N1 C4 C5 -176.2(2)
C2 C3 C4 N1 -1.4(2)
C2 C3 C4 C5 174.7(2)
C13 C3 C4 N1 180.0(2)
C13 C3 C4 C5 -4.0(4)
N1 C4 C5 C6 0.6(3)
N1 C4 C5 C16 178.86(19)
C3 C4 C5 C6 -175.0(2)
C3 C4 C5 C16 3.2(4)
B N2 C6 C5 -3.6(3)
B N2 C6 C7 177.61(19)
C9 N2 C6 C5 179.21(19)
C9 N2 C6 C7 0.4(2)
C4 C5 C6 N2 -2.8(3)
C4 C5 C6 C7 175.6(2)
C16 C5 C6 N2 178.95(19)
C16 C5 C6 C7 -2.6(3)
N2 C6 C7 C8 -0.1(2)
N2 C6 C7 C14 179.3(2)
C5 C6 C7 C8 -178.7(2)
C5 C6 C7 C14 0.7(4)
C6 C7 C8 Br -179.19(17)
C6 C7 C8 C9 -0.3(3)
C14 C7 C8 Br 1.4(4)
C14 C7 C8 C9 -179.7(2)
B N2 C9 C8 -177.8(2)
B N2 C9 C15 1.5(3)
C6 N2 C9 C8 -0.6(2)
C6 N2 C9 C15 178.7(2)
Br C8 C9 N2 179.50(16)
Br C8 C9 C15 0.3(4)
C7 C8 C9 N2 0.5(3)
C7 C8 C9 C15 -178.7(2)
C1 C2 C11 C12 99.4(3)
C3 C2 C11 C12 -79.8(3)
C4 C5 C16 C17 -84.5(3)
C4 C5 C16 C21 93.3(3)
C6 C5 C16 C17 93.7(3)
C6 C5 C16 C21 -88.4(3)
C5 C16 C17 C18 177.7(2)
C21 C16 C17 C18 -0.2(4)
C16 C17 C18 C19 0.2(4)
C17 C18 C19 C20 0.1(4)
C18 C19 C20 C21 -0.3(4)
C5 C16 C21 C20 -177.9(2)
C5 C16 C21 C22 0.6(3)
C17 C16 C21 C20 -0.1(3)
C17 C16 C21 C22 178.5(2)
C19 C20 C21 C16 0.3(4)
C19 C20 C21 C22 -178.2(2)
